data_4087390
loop_
_publ_author_name
'Wang, Lingfang'
'Fadlallah, Sami'
'Bellini, Cl\'ement'
'Orione, Cl\'ement'
'Dorcet, Vincent'
'Carpentier, Jean-Fran\,cois'
'Sarazin, Yann'

_publ_section_title
;
 Structurally Characterized Lead(II) Alkoxides as Potent Ring-Opening
 Polymerization Catalysts
;
_journal_issue 7
_journal_name_full Organometallics
_journal_page_first 1321
_journal_paper_doi 10.1021/acs.organomet.5b00052
_journal_volume 34
_journal_year 2015
_chemical_compound_source 'synthesis as described'
_chemical_formula_moiety 'C12 H27 Li O3 Pb'
_chemical_formula_sum 'C12 H27 Li O3 Pb'
_chemical_formula_weight 433.47
_space_group_IT_number 14
_space_group_name_Hall '-P 2ybc'
_space_group_name_H-M_alt 'P 1 21/c 1'
_symmetry_cell_setting monoclinic
_symmetry_Int_Tables_number 14
_symmetry_space_group_name_Hall '-P 2ybc'
_symmetry_space_group_name_H-M 'P 1 21/c 1'
_atom_sites_solution_hydrogens geom
_atom_sites_solution_primary direct
_atom_sites_solution_secondary difmap
_audit_conform_dict_location ftp://ftp.iucr.org/pub/cif_core.dic
_audit_conform_dict_name cif_core.dic
_audit_conform_dict_version 2.3
_audit_creation_date 2014-01-10T14:18:23-00:00
_audit_creation_method 'WinGX routine CIF_UPDATE'
_cell_angle_alpha 90
_cell_angle_beta 106.783(4)
_cell_angle_gamma 90
_cell_formula_units_Z 4
_cell_length_a 9.5057(9)
_cell_length_b 18.3563(17)
_cell_length_c 10.0028(9)
_cell_measurement_reflns_used 5160
_cell_measurement_temperature 150(2)
_cell_measurement_theta_max 25.33
_cell_measurement_theta_min 2.4
_cell_measurement_wavelength 0.71073
_cell_volume 1671.0(3)
_computing_cell_refinement 'Bruker APEX2 (Bruker, 2006)'
_computing_data_collection 'Bruker APEX2 (Bruker, 2006)'
_computing_data_reduction 'Bruker APEX2 (Bruker, 2006)'
_computing_molecular_graphics 'Ortep-3 for Windows (Farrugia, 1997)'
_computing_publication_material
;
           WinGX publication routines (Farrugia, 2012),
           CRYSCAL (T. Roisnel, local program)
;
_computing_structure_refinement 'SHELXL-97 (Sheldrick, 1997)'
_computing_structure_solution 'SIR97 (Altomare et al., 1999)'
_diffrn_ambient_temperature 150(2)
_diffrn_detector 'CCD plate'
_diffrn_measured_fraction_theta_full 0.998
_diffrn_measured_fraction_theta_max 0.998
_diffrn_measurement_device_type 'APEXII, Bruker-AXS'
_diffrn_measurement_method 'CCD rotation images, thin slices'
_diffrn_radiation_monochromator graphite
_diffrn_radiation_probe x-ray
_diffrn_radiation_type MoK\a
_diffrn_radiation_wavelength 0.71073
_diffrn_reflns_av_R_equivalents 0.091
_diffrn_reflns_av_unetI/netI 0.0645
_diffrn_reflns_limit_h_max 12
_diffrn_reflns_limit_h_min -12
_diffrn_reflns_limit_k_max 23
_diffrn_reflns_limit_k_min -22
_diffrn_reflns_limit_l_max 12
_diffrn_reflns_limit_l_min -12
_diffrn_reflns_number 25241
_diffrn_reflns_theta_full 27.48
_diffrn_reflns_theta_max 27.48
_diffrn_reflns_theta_min 3.07
_exptl_absorpt_coefficient_mu 10.091
_exptl_absorpt_correction_T_max 0.080
_exptl_absorpt_correction_T_min 0.020
_exptl_absorpt_correction_type multi-scan
_exptl_absorpt_process_details
;
  [Sheldrick, G.M. (2002). SADABS Bruker AXS Inc., Madison, Wisconsin, USA]
;
_exptl_crystal_colour colourless
_exptl_crystal_density_diffrn 1.723
_exptl_crystal_density_method 'not measured'
_exptl_crystal_description fragment
_exptl_crystal_F_000 832
_exptl_crystal_size_max 0.6
_exptl_crystal_size_mid 0.34
_exptl_crystal_size_min 0.25
_refine_diff_density_max 2.059
_refine_diff_density_min -2.069
_refine_diff_density_rms 0.221
_refine_ls_extinction_method none
_refine_ls_goodness_of_fit_ref 1.046
_refine_ls_hydrogen_treatment constr
_refine_ls_matrix_type full
_refine_ls_number_parameters 163
_refine_ls_number_reflns 3818
_refine_ls_number_restraints 0
_refine_ls_restrained_S_all 1.046
_refine_ls_R_factor_all 0.0544
_refine_ls_R_factor_gt 0.0387
_refine_ls_shift/su_max 0
_refine_ls_shift/su_mean 0
_refine_ls_structure_factor_coef Fsqd
_refine_ls_weighting_details 'calc w=1/[\s^2^(Fo^2^)+(0.0199P)^2^+7.7880P] where P=(Fo^2^+2Fc^2^)/3'
_refine_ls_weighting_scheme calc
_refine_ls_wR_factor_gt 0.0857
_refine_ls_wR_factor_ref 0.0916
_reflns_number_gt 3031
_reflns_number_total 3818
_reflns_threshold_expression >2sigma(I)
_cod_data_source_file om5b00052_si_004.cif
_cod_data_source_block WLF044
_cod_original_sg_symbol_H-M 'P 21/c'
_cod_database_code 4087390

loop_
_symmetry_equiv_pos_as_xyz
'x, y, z'
'-x, y+1/2, -z+1/2'
'-x, -y, -z'
'x, -y-1/2, z-1/2'

loop_
_atom_site_label
_atom_site_type_symbol
_atom_site_fract_x
_atom_site_fract_y
_atom_site_fract_z
_atom_site_U_iso_or_equiv
_atom_site_adp_type
_atom_site_occupancy
_atom_site_symmetry_multiplicity
_atom_site_calc_flag
_atom_site_refinement_flags
Pb1 Pb 0.81155(2) 0.005539(12) 0.07254(2) 0.01641(9) Uani 1 1 d .
Li1 Li 0.4986(11) 0.0676(6) 0.0459(11) 0.017(2) Uani 1 1 d .
O1 O 0.6930(5) -0.0987(2) 0.0618(5) 0.0183(10) Uani 1 1 d .
O2 O 0.6879(4) 0.0708(2) 0.1856(4) 0.0158(9) Uani 1 1 d .
O3 O 0.6027(4) 0.0263(2) -0.0904(4) 0.0154(9) Uani 1 1 d .
C1 C 0.7712(7) -0.1650(4) 0.0921(8) 0.0235(15) Uani 1 1 d .
C2 C 0.8796(8) -0.1622(4) 0.2402(7) 0.0323(18) Uani 1 1 d .
H2A H 0.9481 -0.1216 0.2463 0.049 Uiso 1 1 calc R
H2B H 0.9347 -0.208 0.2596 0.049 Uiso 1 1 calc R
H2C H 0.825 -0.1552 0.3086 0.049 Uiso 1 1 calc R
C3 C 0.6571(9) -0.2256(4) 0.0849(10) 0.038(2) Uani 1 1 d .
H3A H 0.6121 -0.2191 0.1608 0.057 Uiso 1 1 calc R
H3B H 0.7057 -0.2732 0.0945 0.057 Uiso 1 1 calc R
H3C H 0.5808 -0.2232 -0.005 0.057 Uiso 1 1 calc R
C4 C 0.8551(9) -0.1796(4) -0.0134(8) 0.036(2) Uani 1 1 d .
H4A H 0.7866 -0.1797 -0.1078 0.054 Uiso 1 1 calc R
H4B H 0.9038 -0.2271 0.006 0.054 Uiso 1 1 calc R
H4C H 0.929 -0.1415 -0.0064 0.054 Uiso 1 1 calc R
C5 C 0.7617(7) 0.1222(4) 0.2879(7) 0.0212(15) Uani 1 1 d .
C6 C 0.8828(10) 0.0852(5) 0.3995(8) 0.051(3) Uani 1 1 d .
H6A H 0.842 0.0438 0.4377 0.076 Uiso 1 1 calc R
H6B H 0.926 0.12 0.4745 0.076 Uiso 1 1 calc R
H6C H 0.9588 0.0679 0.3588 0.076 Uiso 1 1 calc R
C7 C 0.6488(9) 0.1527(4) 0.3549(8) 0.0337(19) Uani 1 1 d .
H7A H 0.5653 0.1728 0.2823 0.051 Uiso 1 1 calc R
H7B H 0.6942 0.1913 0.4211 0.051 Uiso 1 1 calc R
H7C H 0.6144 0.1137 0.4045 0.051 Uiso 1 1 calc R
C8 C 0.8214(10) 0.1846(5) 0.2191(10) 0.046(2) Uani 1 1 d .
H8A H 0.8953 0.1658 0.1772 0.069 Uiso 1 1 calc R
H8B H 0.8664 0.2213 0.2897 0.069 Uiso 1 1 calc R
H8C H 0.7408 0.2068 0.1465 0.069 Uiso 1 1 calc R
C9 C 0.6176(7) 0.0517(4) -0.2220(7) 0.0190(14) Uani 1 1 d .
C10 C 0.7010(9) 0.1245(4) -0.2003(8) 0.037(2) Uani 1 1 d .
H10A H 0.6495 0.1598 -0.1577 0.055 Uiso 1 1 calc R
H10B H 0.706 0.1432 -0.2906 0.055 Uiso 1 1 calc R
H10C H 0.8008 0.1171 -0.1387 0.055 Uiso 1 1 calc R
C11 C 0.4642(8) 0.0642(4) -0.3211(7) 0.0271(16) Uani 1 1 d .
H11A H 0.4066 0.0193 -0.3294 0.041 Uiso 1 1 calc R
H11B H 0.4719 0.0783 -0.4132 0.041 Uiso 1 1 calc R
H11C H 0.4154 0.1032 -0.2843 0.041 Uiso 1 1 calc R
C12 C 0.6986(9) -0.0051(4) -0.2817(8) 0.0337(19) Uani 1 1 d .
H12A H 0.7945 -0.0149 -0.2145 0.051 Uiso 1 1 calc R
H12B H 0.7127 0.0129 -0.3691 0.051 Uiso 1 1 calc R
H12C H 0.6409 -0.0502 -0.2999 0.051 Uiso 1 1 calc R

loop_
_atom_site_aniso_label
_atom_site_aniso_U_11
_atom_site_aniso_U_22
_atom_site_aniso_U_33
_atom_site_aniso_U_23
_atom_site_aniso_U_13
_atom_site_aniso_U_12
Pb1 0.00641(13) 0.02487(15) 0.01695(14) -0.00263(10) 0.00180(9) -0.00149(10)
Li1 0.010(5) 0.025(6) 0.012(5) -0.002(4) -0.001(4) -0.005(4)
O1 0.008(2) 0.020(2) 0.023(3) 0.0032(19) -0.0010(19) 0.0046(17)
O2 0.011(2) 0.023(2) 0.012(2) -0.0071(18) 0.0017(18) -0.0041(17)
O3 0.014(2) 0.023(2) 0.010(2) 0.0015(18) 0.0050(17) -0.0022(18)
C1 0.013(3) 0.024(4) 0.032(4) 0.004(3) 0.003(3) 0.004(3)
C2 0.030(4) 0.044(5) 0.019(4) 0.007(3) 0.001(3) 0.015(3)
C3 0.028(4) 0.027(4) 0.057(6) 0.003(4) 0.009(4) 0.001(3)
C4 0.033(5) 0.042(5) 0.026(4) -0.007(3) -0.001(4) 0.018(4)
C5 0.015(3) 0.031(4) 0.016(3) -0.012(3) 0.002(3) -0.009(3)
C6 0.044(6) 0.074(7) 0.023(5) -0.017(4) -0.008(4) 0.008(5)
C7 0.041(5) 0.036(4) 0.028(4) -0.012(3) 0.017(4) -0.007(4)
C8 0.053(6) 0.041(5) 0.053(6) -0.019(4) 0.029(5) -0.023(4)
C9 0.019(3) 0.023(3) 0.015(3) 0.002(3) 0.005(3) -0.009(3)
C10 0.033(5) 0.049(5) 0.023(4) 0.007(4) 0.002(3) -0.025(4)
C11 0.025(4) 0.038(4) 0.015(4) 0.006(3) -0.001(3) 0.001(3)
C12 0.032(4) 0.052(5) 0.020(4) 0.001(3) 0.011(3) 0.006(3)

loop_
_atom_type_symbol
_atom_type_description
_atom_type_scat_dispersion_real
_atom_type_scat_dispersion_imag
_atom_type_scat_source
C C 0.0033 0.0016 'International Tables Vol C Tables 4.2.6.8 and 6.1.1.4'
H H 0 0 'International Tables Vol C Tables 4.2.6.8 and 6.1.1.4'
O O 0.0106 0.006 'International Tables Vol C Tables 4.2.6.8 and 6.1.1.4'
Pb Pb -3.3944 10.1111 'International Tables Vol C Tables 4.2.6.8 and 6.1.1.4'
Li Li -0.0003 0.0001 'International Tables Vol C Tables 4.2.6.8 and 6.1.1.4'

loop_
_geom_angle_atom_site_label_1
_geom_angle_atom_site_label_2
_geom_angle_atom_site_label_3
_geom_angle
_geom_angle_site_symmetry_1
_geom_angle_site_symmetry_3
O2 Pb1 O1 98.96(16) . .
O2 Pb1 O3 77.66(15) . .
O1 Pb1 O3 77.03(15) . .
O2 Pb1 Li1 37.9(2) . .
O1 Pb1 Li1 81.5(2) . .
O3 Pb1 Li1 40.8(2) . .
O2 Pb1 Li1 81.1(2) . 3_655
O1 Pb1 Li1 37.0(2) . 3_655
O3 Pb1 Li1 41.4(2) . 3_655
Li1 Pb1 Li1 50.0(4) . 3_655
O1 Li1 O2 158.7(7) 3_655 .
O1 Li1 O3 107.4(5) 3_655 .
O2 Li1 O3 88.0(5) . .
O1 Li1 O3 86.8(4) 3_655 3_655
O2 Li1 O3 105.2(5) . 3_655
O3 Li1 O3 100.3(5) . 3_655
O1 Li1 Li1 100.8(6) 3_655 3_655
O2 Li1 Li1 100.3(6) . 3_655
O3 Li1 Li1 50.7(4) . 3_655
O3 Li1 Li1 49.5(4) 3_655 3_655
O1 Li1 Pb1 152.1(5) 3_655 .
O2 Li1 Pb1 44.4(3) . .
O3 Li1 Pb1 44.8(2) . .
O3 Li1 Pb1 99.7(4) 3_655 .
Li1 Li1 Pb1 65.4(4) 3_655 .
O1 Li1 Pb1 43.9(2) 3_655 3_655
O2 Li1 Pb1 149.4(5) . 3_655
O3 Li1 Pb1 99.9(4) . 3_655
O3 Li1 Pb1 44.5(2) 3_655 3_655
Li1 Li1 Pb1 64.6(4) 3_655 3_655
Pb1 Li1 Pb1 130.0(4) . 3_655
C1 O1 Li1 137.2(5) . 3_655
C1 O1 Pb1 120.4(4) . .
Li1 O1 Pb1 99.1(4) 3_655 .
C5 O2 Li1 134.8(5) . .
C5 O2 Pb1 120.4(4) . .
Li1 O2 Pb1 97.7(4) . .
C9 O3 Li1 133.0(5) . .
C9 O3 Li1 129.5(5) . 3_655
Li1 O3 Li1 79.7(5) . 3_655
C9 O3 Pb1 115.2(3) . .
Li1 O3 Pb1 94.4(3) . .
Li1 O3 Pb1 94.1(3) 3_655 .
O1 C1 C4 110.7(6) . .
O1 C1 C3 107.0(5) . .
C4 C1 C3 110.1(6) . .
O1 C1 C2 110.0(6) . .
C4 C1 C2 109.5(6) . .
C3 C1 C2 109.6(6) . .
C1 C2 H2A 109.5 . .
C1 C2 H2B 109.5 . .
H2A C2 H2B 109.5 . .
C1 C2 H2C 109.5 . .
H2A C2 H2C 109.5 . .
H2B C2 H2C 109.5 . .
C1 C3 H3A 109.5 . .
C1 C3 H3B 109.5 . .
H3A C3 H3B 109.5 . .
C1 C3 H3C 109.5 . .
H3A C3 H3C 109.5 . .
H3B C3 H3C 109.5 . .
C1 C4 H4A 109.5 . .
C1 C4 H4B 109.5 . .
H4A C4 H4B 109.5 . .
C1 C4 H4C 109.5 . .
H4A C4 H4C 109.5 . .
H4B C4 H4C 109.5 . .
O2 C5 C6 110.2(6) . .
O2 C5 C7 107.3(5) . .
C6 C5 C7 108.7(6) . .
O2 C5 C8 110.2(6) . .
C6 C5 C8 111.5(7) . .
C7 C5 C8 108.8(6) . .
C5 C6 H6A 109.5 . .
C5 C6 H6B 109.5 . .
H6A C6 H6B 109.5 . .
C5 C6 H6C 109.5 . .
H6A C6 H6C 109.5 . .
H6B C6 H6C 109.5 . .
C5 C7 H7A 109.5 . .
C5 C7 H7B 109.5 . .
H7A C7 H7B 109.5 . .
C5 C7 H7C 109.5 . .
H7A C7 H7C 109.5 . .
H7B C7 H7C 109.5 . .
C5 C8 H8A 109.5 . .
C5 C8 H8B 109.5 . .
H8A C8 H8B 109.5 . .
C5 C8 H8C 109.5 . .
H8A C8 H8C 109.5 . .
H8B C8 H8C 109.5 . .
O3 C9 C12 109.3(5) . .
O3 C9 C11 108.3(5) . .
C12 C9 C11 110.3(6) . .
O3 C9 C10 109.6(5) . .
C12 C9 C10 110.7(6) . .
C11 C9 C10 108.5(6) . .
C9 C10 H10A 109.5 . .
C9 C10 H10B 109.5 . .
H10A C10 H10B 109.5 . .
C9 C10 H10C 109.5 . .
H10A C10 H10C 109.5 . .
H10B C10 H10C 109.5 . .
C9 C11 H11A 109.5 . .
C9 C11 H11B 109.5 . .
H11A C11 H11B 109.5 . .
C9 C11 H11C 109.5 . .
H11A C11 H11C 109.5 . .
H11B C11 H11C 109.5 . .
C9 C12 H12A 109.5 . .
C9 C12 H12B 109.5 . .
H12A C12 H12B 109.5 . .
C9 C12 H12C 109.5 . .
H12A C12 H12C 109.5 . .
H12B C12 H12C 109.5 . .

loop_
_geom_bond_atom_site_label_1
_geom_bond_atom_site_label_2
_geom_bond_distance
_geom_bond_site_symmetry_2
Pb1 O2 2.206(4) .
Pb1 O1 2.207(4) .
Pb1 O3 2.208(4) .
Pb1 Li1 3.124(11) .
Pb1 Li1 3.143(10) 3_655
Li1 O1 1.915(11) 3_655
Li1 O2 1.935(11) .
Li1 O3 2.048(12) .
Li1 O3 2.083(11) 3_655
Li1 Li1 2.65(2) 3_655
Li1 Pb1 3.143(10) 3_655
O1 C1 1.412(8) .
O1 Li1 1.915(11) 3_655
O2 C5 1.419(7) .
O3 C9 1.442(7) .
O3 Li1 2.083(11) 3_655
C1 C4 1.519(10) .
C1 C3 1.541(10) .
C1 C2 1.542(10) .
C2 H2A 0.98 .
C2 H2B 0.98 .
C2 H2C 0.98 .
C3 H3A 0.98 .
C3 H3B 0.98 .
C3 H3C 0.98 .
C4 H4A 0.98 .
C4 H4B 0.98 .
C4 H4C 0.98 .
C5 C6 1.514(10) .
C5 C7 1.527(10) .
C5 C8 1.527(10) .
C6 H6A 0.98 .
C6 H6B 0.98 .
C6 H6C 0.98 .
C7 H7A 0.98 .
C7 H7B 0.98 .
C7 H7C 0.98 .
C8 H8A 0.98 .
C8 H8B 0.98 .
C8 H8C 0.98 .
C9 C12 1.517(10) .
C9 C11 1.526(9) .
C9 C10 1.537(9) .
C10 H10A 0.98 .
C10 H10B 0.98 .
C10 H10C 0.98 .
C11 H11A 0.98 .
C11 H11B 0.98 .
C11 H11C 0.98 .
C12 H12A 0.98 .
C12 H12B 0.98 .
C12 H12C 0.98 .

loop_
_geom_torsion_atom_site_label_1
_geom_torsion_atom_site_label_2
_geom_torsion_atom_site_label_3
_geom_torsion_atom_site_label_4
_geom_torsion
_geom_torsion_site_symmetry_1
_geom_torsion_site_symmetry_4
O2 Pb1 Li1 O1 156.6(13) . 3_655
O1 Pb1 Li1 O1 -86.7(11) . 3_655
O3 Pb1 Li1 O1 -6.6(9) . 3_655
Li1 Pb1 Li1 O1 -64.8(10) 3_655 3_655
O1 Pb1 Li1 O2 116.7(3) . .
O3 Pb1 Li1 O2 -163.2(5) . .
Li1 Pb1 Li1 O2 138.5(7) 3_655 .
O2 Pb1 Li1 O3 163.2(5) . .
O1 Pb1 Li1 O3 -80.0(3) . .
Li1 Pb1 Li1 O3 -58.2(4) 3_655 .
O2 Pb1 Li1 O3 -101.9(5) . 3_655
O1 Pb1 Li1 O3 14.9(3) . 3_655
O3 Pb1 Li1 O3 94.9(4) . 3_655
Li1 Pb1 Li1 O3 36.7(3) 3_655 3_655
O2 Pb1 Li1 Li1 -138.5(7) . 3_655
O1 Pb1 Li1 Li1 -21.8(4) . 3_655
O3 Pb1 Li1 Li1 58.2(4) . 3_655
O2 Pb1 Li1 Pb1 -138.5(7) . 3_655
O1 Pb1 Li1 Pb1 -21.8(4) . 3_655
O3 Pb1 Li1 Pb1 58.2(4) . 3_655
Li1 Pb1 Li1 Pb1 0 3_655 3_655
O2 Pb1 O1 C1 -135.2(5) . .
O3 Pb1 O1 C1 149.8(5) . .
Li1 Pb1 O1 C1 -168.9(5) . .
Li1 Pb1 O1 C1 162.9(7) 3_655 .
O2 Pb1 O1 Li1 61.9(4) . 3_655
O3 Pb1 O1 Li1 -13.1(4) . 3_655
Li1 Pb1 O1 Li1 28.2(5) . 3_655
O1 Li1 O2 C5 -1(2) 3_655 .
O3 Li1 O2 C5 136.8(6) . .
O3 Li1 O2 C5 -123.1(6) 3_655 .
Li1 Li1 O2 C5 -173.7(6) 3_655 .
Pb1 Li1 O2 C5 148.6(7) . .
Pb1 Li1 O2 C5 -117.0(10) 3_655 .
O1 Li1 O2 Pb1 -149.2(18) 3_655 .
O3 Li1 O2 Pb1 -11.7(4) . .
O3 Li1 O2 Pb1 88.4(5) 3_655 .
Li1 Li1 O2 Pb1 37.7(6) 3_655 .
Pb1 Li1 O2 Pb1 94.5(10) 3_655 .
O1 Pb1 O2 C5 142.0(4) . .
O3 Pb1 O2 C5 -143.5(5) . .
Li1 Pb1 O2 C5 -154.6(6) . .
Li1 Pb1 O2 C5 174.5(5) 3_655 .
O1 Pb1 O2 Li1 -63.4(4) . .
O3 Pb1 O2 Li1 11.1(4) . .
Li1 Pb1 O2 Li1 -30.9(5) 3_655 .
O1 Li1 O3 C9 45.9(8) 3_655 .
O2 Li1 O3 C9 -119.3(6) . .
O3 Li1 O3 C9 135.7(6) 3_655 .
Li1 Li1 O3 C9 135.7(6) 3_655 .
Pb1 Li1 O3 C9 -130.9(6) . .
Pb1 Li1 O3 C9 90.5(6) 3_655 .
O1 Li1 O3 Li1 -89.8(5) 3_655 3_655
O2 Li1 O3 Li1 105.1(6) . 3_655
O3 Li1 O3 Li1 0 3_655 3_655
Pb1 Li1 O3 Li1 93.4(4) . 3_655
Pb1 Li1 O3 Li1 -45.2(3) 3_655 3_655
O1 Li1 O3 Pb1 176.8(4) 3_655 .
O2 Li1 O3 Pb1 11.6(4) . .
O3 Li1 O3 Pb1 -93.4(4) 3_655 .
Li1 Li1 O3 Pb1 -93.4(4) 3_655 .
Pb1 Li1 O3 Pb1 -138.6(3) 3_655 .
O2 Pb1 O3 C9 131.9(4) . .
O1 Pb1 O3 C9 -125.7(4) . .
Li1 Pb1 O3 C9 142.3(5) . .
Li1 Pb1 O3 C9 -137.7(6) 3_655 .
O2 Pb1 O3 Li1 -10.4(3) . .
O1 Pb1 O3 Li1 91.9(3) . .
Li1 Pb1 O3 Li1 80.0(5) 3_655 .
O2 Pb1 O3 Li1 -90.4(4) . 3_655
O1 Pb1 O3 Li1 11.9(3) . 3_655
Li1 Pb1 O3 Li1 -80.0(5) . 3_655
Li1 O1 C1 C4 90.7(9) 3_655 .
Pb1 O1 C1 C4 -63.9(7) . .
Li1 O1 C1 C3 -29.2(10) 3_655 .
Pb1 O1 C1 C3 176.1(4) . .
Li1 O1 C1 C2 -148.2(7) 3_655 .
Pb1 O1 C1 C2 57.2(7) . .
Li1 O2 C5 C6 160.1(7) . .
Pb1 O2 C5 C6 -56.7(7) . .
Li1 O2 C5 C7 41.8(9) . .
Pb1 O2 C5 C7 -175.0(4) . .
Li1 O2 C5 C8 -76.5(9) . .
Pb1 O2 C5 C8 66.7(7) . .
Li1 O3 C9 C12 -175.8(6) . .
Li1 O3 C9 C12 -58.8(8) 3_655 .
Pb1 O3 C9 C12 60.6(6) . .
Li1 O3 C9 C11 -55.5(8) . .
Li1 O3 C9 C11 61.4(8) 3_655 .
Pb1 O3 C9 C11 -179.2(4) . .
Li1 O3 C9 C10 62.7(8) . .
Li1 O3 C9 C10 179.6(6) 3_655 .
Pb1 O3 C9 C10 -60.9(6) . .
